data_2225496
loop_
_publ_author_name
'Han, Zhen-Quan'
'Wang, Yuan'
'Han, Shuang'

_publ_section_title
;
 Dichlorido{2-[(2-isopropylammonioethyl)iminomethyl]-5-methoxyphenolato}zinc(II)
;
_journal_coeditor_code BX2273
_journal_issue 4
_journal_name_full 'Acta Crystallographica Section E'
_journal_page_first m469
_journal_paper_doi 10.1107/S160053681001127X
_journal_volume 66
_journal_year 2010
_chemical_formula_iupac '[Zn Cl2 (C13 H20 N2 O2)]'
_chemical_formula_moiety 'C13 H20 Cl2 N2 O2 Zn'
_chemical_formula_sum 'C13 H20 Cl2 N2 O2 Zn'
_chemical_formula_weight 372.58
_chemical_name_systematic
;
Dichlorido{2-[(2-isopropylammonioethyl)iminomethyl]-5-methoxyphenolato}zinc(II)
;
_space_group_IT_number 14
_symmetry_cell_setting monoclinic
_symmetry_space_group_name_Hall '-P 2yn'
_symmetry_space_group_name_H-M 'P 1 21/n 1'
_atom_sites_solution_hydrogens geom
_atom_sites_solution_primary direct
_atom_sites_solution_secondary difmap
_audit_creation_method SHELXL-97
_cell_angle_alpha 90.00
_cell_angle_beta 96.518(4)
_cell_angle_gamma 90.00
_cell_formula_units_Z 4
_cell_length_a 6.2915(9)
_cell_length_b 11.8990(18)
_cell_length_c 22.115(4)
_cell_measurement_reflns_used 1935
_cell_measurement_temperature 298(2)
_cell_measurement_theta_max 24.5
_cell_measurement_theta_min 2.5
_cell_volume 1644.9(5)
_computing_cell_refinement 'SAINT (Bruker, 1998)'
_computing_data_collection 'SMART (Bruker, 1998)'
_computing_data_reduction 'SAINT (Bruker, 1998)'
_computing_molecular_graphics 'SHELXTL (Sheldrick, 2008)'
_computing_publication_material 'SHELXTL (Sheldrick, 2008)'
_computing_structure_refinement 'SHELXL97 (Sheldrick, 2008)'
_computing_structure_solution 'SHELXS97 (Sheldrick, 2008)'
_diffrn_ambient_temperature 298(2)
_diffrn_measured_fraction_theta_full 0.994
_diffrn_measured_fraction_theta_max 0.994
_diffrn_measurement_device_type 'Bruker SMART CCD area-detector'
_diffrn_measurement_method '\w scans'
_diffrn_radiation_monochromator graphite
_diffrn_radiation_source 'fine-focus sealed tube'
_diffrn_radiation_type MoK\a
_diffrn_radiation_wavelength 0.71073
_diffrn_reflns_av_R_equivalents 0.0422
_diffrn_reflns_av_sigmaI/netI 0.0492
_diffrn_reflns_limit_h_max 8
_diffrn_reflns_limit_h_min -7
_diffrn_reflns_limit_k_max 15
_diffrn_reflns_limit_k_min -13
_diffrn_reflns_limit_l_max 28
_diffrn_reflns_limit_l_min -27
_diffrn_reflns_number 9437
_diffrn_reflns_theta_full 27.00
_diffrn_reflns_theta_max 27.00
_diffrn_reflns_theta_min 1.85
_exptl_absorpt_coefficient_mu 1.819
_exptl_absorpt_correction_T_max 0.7354
_exptl_absorpt_correction_T_min 0.7354
_exptl_absorpt_correction_type multi-scan
_exptl_absorpt_process_details '(SADABS; Sheldrick, 1996)'
_exptl_crystal_colour colourless
_exptl_crystal_density_diffrn 1.504
_exptl_crystal_density_method 'not measured'
_exptl_crystal_description block
_exptl_crystal_F_000 768
_exptl_crystal_size_max 0.18
_exptl_crystal_size_mid 0.18
_exptl_crystal_size_min 0.18
_refine_diff_density_max 0.459
_refine_diff_density_min -0.311
_refine_ls_extinction_method none
_refine_ls_goodness_of_fit_ref 1.011
_refine_ls_hydrogen_treatment constr
_refine_ls_matrix_type full
_refine_ls_number_parameters 184
_refine_ls_number_reflns 3557
_refine_ls_number_restraints 0
_refine_ls_restrained_S_all 1.011
_refine_ls_R_factor_all 0.0652
_refine_ls_R_factor_gt 0.0375
_refine_ls_shift/su_max 0.001
_refine_ls_shift/su_mean 0.000
_refine_ls_structure_factor_coef Fsqd
_refine_ls_weighting_details 'calc w=1/[\s^2^(Fo^2^)+(0.0339P)^2^+0.3384P] where P=(Fo^2^+2Fc^2^)/3'
_refine_ls_weighting_scheme calc
_refine_ls_wR_factor_gt 0.0762
_refine_ls_wR_factor_ref 0.0860
_reflns_number_gt 2515
_reflns_number_total 3557
_reflns_threshold_expression I>2\s(I)
_cod_data_source_file bx2273.cif
_cod_data_source_block I
_cod_original_cell_volume 1644.9(4)
_cod_original_sg_symbol_H-M 'P 21/n'
_cod_database_code 2225496
_cod_database_fobs_code 2225496

loop_
_symmetry_equiv_pos_as_xyz
'x, y, z'
'-x+1/2, y+1/2, -z+1/2'
'-x, -y, -z'
'x-1/2, -y-1/2, z-1/2'

loop_
_atom_site_type_symbol
_atom_site_label
_atom_site_fract_x
_atom_site_fract_y
_atom_site_fract_z
_atom_site_U_iso_or_equiv
_atom_site_adp_type
_atom_site_calc_flag
_atom_site_refinement_flags
_atom_site_occupancy
_atom_site_disorder_assembly
_atom_site_disorder_group
Zn Zn1 0.75702(6) 0.83340(3) 0.763592(16) 0.03646(12) Uani d . 1 . .
Cl Cl1 0.56343(14) 0.81826(7) 0.67166(4) 0.0519(2) Uani d . 1 . .
Cl Cl2 1.00002(12) 0.97048(6) 0.77248(4) 0.0497(2) Uani d . 1 . .
N N1 0.8725(4) 0.68364(18) 0.79167(11) 0.0336(6) Uani d . 1 . .
N N2 0.9034(4) 0.58914(18) 0.66336(10) 0.0329(6) Uani d . 1 . .
H H2A 0.7788 0.5959 0.6794 0.039 Uiso calc R 1 . .
H H2B 0.9412 0.5162 0.6658 0.039 Uiso calc R 1 . .
O O1 0.5732(3) 0.85623(15) 0.82740(9) 0.0399(5) Uani d . 1 . .
O O2 0.0900(4) 0.7411(2) 0.95938(11) 0.0652(7) Uani d . 1 . .
C C1 0.6016(5) 0.6635(2) 0.86232(13) 0.0360(7) Uani d . 1 . .
C C2 0.5081(5) 0.7727(2) 0.85973(13) 0.0336(7) Uani d . 1 . .
C C3 0.3364(5) 0.7916(2) 0.89406(14) 0.0397(7) Uani d . 1 . .
H H3 0.2735 0.8625 0.8931 0.048 Uiso calc R 1 . .
C C4 0.2582(5) 0.7086(3) 0.92900(14) 0.0449(8) Uani d . 1 . .
C C5 0.3475(6) 0.6021(3) 0.93171(16) 0.0524(9) Uani d . 1 . .
H H5 0.2956 0.5460 0.9554 0.063 Uiso calc R 1 . .
C C6 0.5158(5) 0.5815(3) 0.89822(15) 0.0483(8) Uani d . 1 . .
H H6 0.5752 0.5099 0.8995 0.058 Uiso calc R 1 . .
C C7 0.7806(5) 0.6282(2) 0.83109(13) 0.0367(7) Uani d . 1 . .
H H7 0.8353 0.5571 0.8408 0.044 Uiso calc R 1 . .
C C8 1.0626(5) 0.6333(3) 0.76875(14) 0.0417(8) Uani d . 1 . .
H H8A 1.0622 0.5528 0.7758 0.050 Uiso calc R 1 . .
H H8B 1.1907 0.6640 0.7913 0.050 Uiso calc R 1 . .
C C9 1.0685(5) 0.6552(2) 0.70159(14) 0.0374(7) Uani d . 1 . .
H H9A 1.0454 0.7346 0.6935 0.045 Uiso calc R 1 . .
H H9B 1.2089 0.6358 0.6906 0.045 Uiso calc R 1 . .
C C10 0.8660(6) 0.6211(3) 0.59723(15) 0.0513(9) Uani d . 1 . .
H H10 0.8115 0.6983 0.5952 0.062 Uiso calc R 1 . .
C C11 0.6940(6) 0.5472(3) 0.56592(17) 0.0732(12) Uani d . 1 . .
H H11A 0.7428 0.4707 0.5669 0.110 Uiso calc R 1 . .
H H11B 0.6613 0.5709 0.5244 0.110 Uiso calc R 1 . .
H H11C 0.5679 0.5526 0.5864 0.110 Uiso calc R 1 . .
C C12 1.0658(7) 0.6201(4) 0.56802(18) 0.0780(13) Uani d . 1 . .
H H12A 1.1282 0.5465 0.5715 0.117 Uiso calc R 1 . .
H H12B 1.1643 0.6738 0.5878 0.117 Uiso calc R 1 . .
H H12C 1.0346 0.6394 0.5258 0.117 Uiso calc R 1 . .
C C13 0.0014(7) 0.6613(3) 0.99717(18) 0.0725(12) Uani d . 1 . .
H H13A -0.0495 0.5974 0.9732 0.109 Uiso calc R 1 . .
H H13B -0.1155 0.6949 1.0150 0.109 Uiso calc R 1 . .
H H13C 0.1092 0.6376 1.0288 0.109 Uiso calc R 1 . .

loop_
_atom_site_aniso_label
_atom_site_aniso_U_11
_atom_site_aniso_U_22
_atom_site_aniso_U_33
_atom_site_aniso_U_12
_atom_site_aniso_U_13
_atom_site_aniso_U_23
Zn1 0.0419(2) 0.02734(18) 0.0413(2) 0.00185(15) 0.00994(15) -0.00074(15)
Cl1 0.0564(5) 0.0489(5) 0.0486(5) 0.0057(4) -0.0021(4) -0.0049(4)
Cl2 0.0413(5) 0.0393(4) 0.0687(6) -0.0057(4) 0.0072(4) 0.0064(4)
N1 0.0342(14) 0.0289(13) 0.0369(14) 0.0010(10) 0.0005(11) -0.0047(10)
N2 0.0353(14) 0.0291(12) 0.0351(14) 0.0002(10) 0.0076(11) -0.0013(10)
O1 0.0491(13) 0.0260(10) 0.0477(13) 0.0021(9) 0.0186(11) 0.0011(9)
O2 0.0748(18) 0.0618(15) 0.0661(17) -0.0106(13) 0.0389(15) -0.0050(13)
C1 0.0391(17) 0.0321(15) 0.0365(17) -0.0011(13) 0.0028(13) -0.0009(13)
C2 0.0367(17) 0.0316(16) 0.0320(17) -0.0050(13) 0.0018(13) -0.0046(13)
C3 0.0457(19) 0.0347(16) 0.0399(18) -0.0030(14) 0.0095(15) -0.0069(14)
C4 0.047(2) 0.051(2) 0.0370(18) -0.0116(16) 0.0082(15) -0.0074(15)
C5 0.061(2) 0.048(2) 0.050(2) -0.0107(17) 0.0151(18) 0.0073(16)
C6 0.055(2) 0.0361(17) 0.054(2) -0.0002(15) 0.0057(18) 0.0081(15)
C7 0.0444(18) 0.0255(14) 0.0384(18) 0.0035(13) -0.0035(15) -0.0021(13)
C8 0.0338(17) 0.0439(18) 0.046(2) 0.0068(14) 0.0002(14) -0.0072(14)
C9 0.0297(15) 0.0320(16) 0.051(2) -0.0015(13) 0.0076(14) -0.0029(14)
C10 0.069(2) 0.0459(19) 0.039(2) 0.0039(18) 0.0056(18) 0.0044(15)
C11 0.085(3) 0.084(3) 0.046(2) -0.011(2) -0.014(2) -0.005(2)
C12 0.085(3) 0.095(3) 0.058(3) 0.002(3) 0.025(2) 0.011(2)
C13 0.082(3) 0.080(3) 0.062(3) -0.020(2) 0.035(2) 0.000(2)

loop_
_atom_type_symbol
_atom_type_description
_atom_type_scat_dispersion_real
_atom_type_scat_dispersion_imag
_atom_type_scat_source
C C 0.0033 0.0016 'International Tables Vol C Tables 4.2.6.8 and 6.1.1.4'
H H 0.0000 0.0000 'International Tables Vol C Tables 4.2.6.8 and 6.1.1.4'
N N 0.0061 0.0033 'International Tables Vol C Tables 4.2.6.8 and 6.1.1.4'
O O 0.0106 0.0060 'International Tables Vol C Tables 4.2.6.8 and 6.1.1.4'
Cl Cl 0.1484 0.1585 'International Tables Vol C Tables 4.2.6.8 and 6.1.1.4'
Zn Zn 0.2839 1.4301 'International Tables Vol C Tables 4.2.6.8 and 6.1.1.4'

loop_
_geom_angle_atom_site_label_1
_geom_angle_atom_site_label_2
_geom_angle_atom_site_label_3
_geom_angle_site_symmetry_1
_geom_angle_site_symmetry_3
_geom_angle
_geom_angle_publ_flag
O1 Zn1 N1 . . 97.16(9) y
O1 Zn1 Cl2 . . 107.02(6) y
N1 Zn1 Cl2 . . 113.82(7) y
O1 Zn1 Cl1 . . 111.15(7) y
N1 Zn1 Cl1 . . 110.44(7) y
Cl2 Zn1 Cl1 . . 115.64(3) y
C7 N1 C8 . . 118.0(2) ?
C7 N1 Zn1 . . 119.60(19) ?
C8 N1 Zn1 . . 122.37(19) ?
C9 N2 C10 . . 116.2(2) ?
C9 N2 H2A . . 108.2 ?
C10 N2 H2A . . 108.2 ?
C9 N2 H2B . . 108.2 ?
C10 N2 H2B . . 108.2 ?
H2A N2 H2B . . 107.4 ?
C2 O1 Zn1 . . 122.43(17) ?
C4 O2 C13 . . 118.4(3) ?
C6 C1 C2 . . 118.2(3) ?
C6 C1 C7 . . 116.0(3) ?
C2 C1 C7 . . 125.8(3) ?
O1 C2 C3 . . 118.5(2) ?
O1 C2 C1 . . 123.9(2) ?
C3 C2 C1 . . 117.6(3) ?
C4 C3 C2 . . 122.1(3) ?
C4 C3 H3 . . 118.9 ?
C2 C3 H3 . . 118.9 ?
O2 C4 C3 . . 114.6(3) ?
O2 C4 C5 . . 124.6(3) ?
C3 C4 C5 . . 120.8(3) ?
C6 C5 C4 . . 118.1(3) ?
C6 C5 H5 . . 121.0 ?
C4 C5 H5 . . 121.0 ?
C5 C6 C1 . . 123.2(3) ?
C5 C6 H6 . . 118.4 ?
C1 C6 H6 . . 118.4 ?
N1 C7 C1 . . 127.6(3) ?
N1 C7 H7 . . 116.2 ?
C1 C7 H7 . . 116.2 ?
N1 C8 C9 . . 112.2(2) ?
N1 C8 H8A . . 109.2 ?
C9 C8 H8A . . 109.2 ?
N1 C8 H8B . . 109.2 ?
C9 C8 H8B . . 109.2 ?
H8A C8 H8B . . 107.9 ?
N2 C9 C8 . . 111.9(2) ?
N2 C9 H9A . . 109.2 ?
C8 C9 H9A . . 109.2 ?
N2 C9 H9B . . 109.2 ?
C8 C9 H9B . . 109.2 ?
H9A C9 H9B . . 107.9 ?
C12 C10 C11 . . 113.4(3) ?
C12 C10 N2 . . 112.1(3) ?
C11 C10 N2 . . 109.0(3) ?
C12 C10 H10 . . 107.3 ?
C11 C10 H10 . . 107.3 ?
N2 C10 H10 . . 107.3 ?
C10 C11 H11A . . 109.5 ?
C10 C11 H11B . . 109.5 ?
H11A C11 H11B . . 109.5 ?
C10 C11 H11C . . 109.5 ?
H11A C11 H11C . . 109.5 ?
H11B C11 H11C . . 109.5 ?
C10 C12 H12A . . 109.5 ?
C10 C12 H12B . . 109.5 ?
H12A C12 H12B . . 109.5 ?
C10 C12 H12C . . 109.5 ?
H12A C12 H12C . . 109.5 ?
H12B C12 H12C . . 109.5 ?
O2 C13 H13A . . 109.5 ?
O2 C13 H13B . . 109.5 ?
H13A C13 H13B . . 109.5 ?
O2 C13 H13C . . 109.5 ?
H13A C13 H13C . . 109.5 ?
H13B C13 H13C . . 109.5 ?

loop_
_geom_bond_atom_site_label_1
_geom_bond_atom_site_label_2
_geom_bond_site_symmetry_2
_geom_bond_distance
_geom_bond_publ_flag
Zn1 O1 . 1.9425(19) y
Zn1 N1 . 1.997(2) y
Zn1 Cl2 . 2.2290(9) y
Zn1 Cl1 . 2.2554(10) y
N1 C7 . 1.282(3) ?
N1 C8 . 1.478(3) ?
N2 C9 . 1.487(4) ?
N2 C10 . 1.504(4) ?
N2 H2A . 0.9000 ?
N2 H2B . 0.9000 ?
O1 C2 . 1.317(3) ?
O2 C4 . 1.372(4) ?
O2 C13 . 1.420(4) ?
C1 C6 . 1.404(4) ?
C1 C2 . 1.425(4) ?
C1 C7 . 1.448(4) ?
C2 C3 . 1.408(4) ?
C3 C4 . 1.379(4) ?
C3 H3 . 0.9300 ?
C4 C5 . 1.385(4) ?
C5 C6 . 1.381(4) ?
C5 H5 . 0.9300 ?
C6 H6 . 0.9300 ?
C7 H7 . 0.9300 ?
C8 C9 . 1.513(4) ?
C8 H8A . 0.9700 ?
C8 H8B . 0.9700 ?
C9 H9A . 0.9700 ?
C9 H9B . 0.9700 ?
C10 C12 . 1.477(5) ?
C10 C11 . 1.502(5) ?
C10 H10 . 0.9800 ?
C11 H11A . 0.9600 ?
C11 H11B . 0.9600 ?
C11 H11C . 0.9600 ?
C12 H12A . 0.9600 ?
C12 H12B . 0.9600 ?
C12 H12C . 0.9600 ?
C13 H13A . 0.9600 ?
C13 H13B . 0.9600 ?
C13 H13C . 0.9600 ?

loop_
_geom_hbond_atom_site_label_D
_geom_hbond_atom_site_label_H
_geom_hbond_atom_site_label_A
_geom_hbond_site_symmetry_A
_geom_hbond_distance_DH
_geom_hbond_distance_HA
_geom_hbond_distance_DA
_geom_hbond_angle_DHA
N2 H2A Cl2 2_646 0.90 2.62 3.357(2) 139.7
N2 H2B O1 2_646 0.90 1.91 2.782(3) 161.8
N2 H2A Cl1 . 0.90 2.97 3.483(2) 118.0
